data_4514172
loop_
_publ_author_name
'Chong, Qinglei'
'Yue, Zhenting'
'Zhang, Shuoqing'
'Ji, Chonglei'
'Cheng, Fengchang'
'Zhang, Haiyan'
'Hong, Xin'
'Meng, Fanke'

_publ_section_title
;
 N-heterocyclic Carbene--Cu-Catalyzed Enantioselective Conjugate Additions
 with Alkenylboronic Esters as Nucleophiles
;
_journal_name_full 'ACS Catalysis'
_journal_page_first 5693
_journal_paper_doi 10.1021/acscatal.7b02132
_journal_year 2017
_chemical_absolute_configuration rmad
_chemical_formula_moiety 'C22 H24 O4'
_chemical_formula_sum 'C22 H24 O4'
_chemical_formula_weight 352.41
_space_group_crystal_system orthorhombic
_space_group_IT_number 19
_space_group_name_Hall 'P 2ac 2ab'
_space_group_name_H-M_alt 'P 21 21 21'
_symmetry_space_group_name_Hall 'P 2ac 2ab'
_symmetry_space_group_name_H-M 'P 21 21 21'
_atom_sites_solution_hydrogens geom
_atom_sites_solution_primary dual
_audit_creation_date 2016-12-27
_audit_creation_method
;
Olex2 1.2
(compiled 2016.11.30 svn.r3356 for OlexSys, GUI svn.r5269)
;
_cell_angle_alpha 90
_cell_angle_beta 90
_cell_angle_gamma 90
_cell_formula_units_Z 4
_cell_length_a 8.4622(7)
_cell_length_b 9.6850(8)
_cell_length_c 22.9564(19)
_cell_measurement_reflns_used 7888
_cell_measurement_temperature 130
_cell_measurement_theta_max 33.093
_cell_measurement_theta_min 2.283
_cell_volume 1881.4(3)
_computing_cell_refinement 'SAINT v7.68A (Bruker, 2009)'
_computing_data_reduction 'SAINT v7.68A (Bruker, 2009)'
_computing_molecular_graphics 'Olex2 (Dolomanov et al., 2009)'
_computing_publication_material 'Olex2 (Dolomanov et al., 2009)'
_computing_structure_refinement 'ShelXL (Sheldrick, 2015)'
_computing_structure_solution 'ShelXT (Sheldrick, 2015)'
_diffrn_ambient_temperature 130
_diffrn_measured_fraction_theta_full 1.000
_diffrn_measured_fraction_theta_max 0.952
_diffrn_measurement_device_type 'Bruker APEX-II CCD'
_diffrn_measurement_method '\f and \w scans'
_diffrn_radiation_monochromator graphite
_diffrn_radiation_type MoK\a
_diffrn_radiation_wavelength 0.71073
_diffrn_reflns_av_R_equivalents 0.0255
_diffrn_reflns_av_unetI/netI 0.0290
_diffrn_reflns_Laue_measured_fraction_full 1.000
_diffrn_reflns_Laue_measured_fraction_max 0.952
_diffrn_reflns_limit_h_max 13
_diffrn_reflns_limit_h_min -12
_diffrn_reflns_limit_k_max 12
_diffrn_reflns_limit_k_min -14
_diffrn_reflns_limit_l_max 34
_diffrn_reflns_limit_l_min -34
_diffrn_reflns_number 21317
_diffrn_reflns_point_group_measured_fraction_full 1.000
_diffrn_reflns_point_group_measured_fraction_max 0.932
_diffrn_reflns_theta_full 25.242
_diffrn_reflns_theta_max 33.463
_diffrn_reflns_theta_min 1.774
_diffrn_standards_number 0
_exptl_absorpt_coefficient_mu 0.085
_exptl_absorpt_correction_T_max 0.7466
_exptl_absorpt_correction_T_min 0.6947
_exptl_absorpt_correction_type multi-scan
_exptl_absorpt_process_details
;
SADABS-2008/1 (Bruker,2008) was used for absorption correction.
wR2(int) was 0.0503 before and 0.0394 after correction.
The Ratio of minimum to maximum transmission is 0.9305.
The \l/2 correction factor is 0.0015.
;
_exptl_crystal_colour colourless
_exptl_crystal_density_diffrn 1.244
_exptl_crystal_description block
_exptl_crystal_F_000 752
_exptl_crystal_size_max 0.2
_exptl_crystal_size_mid 0.15
_exptl_crystal_size_min 0.05
_refine_diff_density_max 0.224
_refine_diff_density_min -0.238
_refine_diff_density_rms 0.052
_refine_ls_abs_structure_details
;
 Flack x determined using 2357 quotients [(I+)-(I-)]/[(I+)+(I-)]
 (Parsons, Flack and Wagner, Acta Cryst. B69 (2013) 249-259).
;
_refine_ls_abs_structure_Flack -0.1(2)
_refine_ls_extinction_method none
_refine_ls_goodness_of_fit_ref 1.015
_refine_ls_hydrogen_treatment constr
_refine_ls_matrix_type full
_refine_ls_number_parameters 237
_refine_ls_number_reflns 6848
_refine_ls_number_restraints 0
_refine_ls_restrained_S_all 1.015
_refine_ls_R_factor_all 0.0476
_refine_ls_R_factor_gt 0.0390
_refine_ls_shift/su_max 0.001
_refine_ls_shift/su_mean 0.000
_refine_ls_structure_factor_coef Fsqd
_refine_ls_weighting_details 'w=1/[\s^2^(Fo^2^)+(0.0564P)^2^+0.1872P] where P=(Fo^2^+2Fc^2^)/3'
_refine_ls_weighting_scheme calc
_refine_ls_wR_factor_gt 0.0940
_refine_ls_wR_factor_ref 0.0992
_reflns_Friedel_coverage 0.743
_reflns_Friedel_fraction_full 1.000
_reflns_Friedel_fraction_max 0.907
_reflns_number_gt 6010
_reflns_number_total 6848
_reflns_threshold_expression 'I > 2\s(I)'
_cod_data_source_file cs7b02132_si_002.cif
_cod_data_source_block mo_dm16903_0m
_cod_database_code 4514172
_shelx_space_group_comment
;
The symmetry employed for this shelxl refinement is uniquely defined
by the following loop, which should always be used as a source of
symmetry information in preference to the above space-group names.
They are only intended as comments.
;
_shelx_estimated_absorpt_t_max 0.996
_shelx_estimated_absorpt_t_min 0.983
_olex2_refinement_description
;
1. Fixed Uiso
 At 1.2 times of:
  All C(H) groups, All C(H,H) groups
 At 1.5 times of:
  All C(H,H,H) groups
2.a Ternary CH refined with riding coordinates:
 C1(H1), C2(H2)
2.b Secondary CH2 refined with riding coordinates:
 C12(H12A,H12B), C15(H15A,H15B)
2.c Aromatic/amide H refined with riding coordinates:
 C3(H3), C4(H4), C6(H6), C7(H7), C8(H8), C9(H9), C10(H10), C18(H18), C19(H19),
 C20(H20), C21(H21), C22(H22)
2.d Idealised Me refined as rotating group:
 C13(H13A,H13B,H13C), C16(H16A,H16B,H16C)
;
_shelx_shelxl_version_number 2016/6
_olex2_submission_special_instructions 'No special instructions were received'

loop_
_space_group_symop_operation_xyz
'x, y, z'
'-x+1/2, -y, z+1/2'
'-x, y+1/2, -z+1/2'
'x+1/2, -y+1/2, -z'

loop_
_atom_site_label
_atom_site_type_symbol
_atom_site_fract_x
_atom_site_fract_y
_atom_site_fract_z
_atom_site_U_iso_or_equiv
_atom_site_adp_type
_atom_site_occupancy
_atom_site_site_symmetry_order
_atom_site_calc_flag
_atom_site_refinement_flags_posn
O1 O 0.49564(15) 0.59222(13) 0.09186(5) 0.0300(3) Uani 1 1 d .
O2 O 0.44489(13) 0.80929(11) 0.12115(4) 0.0227(2) Uani 1 1 d .
O3 O 0.61677(14) 0.81052(11) 0.23958(5) 0.0270(2) Uani 1 1 d .
O4 O 0.68487(12) 0.58658(10) 0.24653(4) 0.0205(2) Uani 1 1 d .
C1 C 0.45339(16) 0.63643(13) 0.19390(6) 0.0170(2) Uani 1 1 d .
H1 H 0.452362 0.533444 0.197032 0.020 Uiso 1 1 calc R
C2 C 0.29826(15) 0.69266(14) 0.22108(5) 0.0164(2) Uani 1 1 d .
H2 H 0.302143 0.795856 0.220775 0.020 Uiso 1 1 calc R
C3 C 0.28387(16) 0.64420(14) 0.28332(6) 0.0186(2) Uani 1 1 d .
H3 H 0.259985 0.549670 0.289979 0.022 Uiso 1 1 calc R
C4 C 0.30261(17) 0.72586(14) 0.32951(6) 0.0186(2) Uani 1 1 d .
H4 H 0.328254 0.819908 0.322515 0.022 Uiso 1 1 calc R
C5 C 0.28655(16) 0.68131(14) 0.39080(6) 0.0184(2) Uani 1 1 d .
C6 C 0.36879(19) 0.75124(16) 0.43466(6) 0.0252(3) Uani 1 1 d .
H6 H 0.433556 0.827934 0.424878 0.030 Uiso 1 1 calc R
C7 C 0.3566(2) 0.70942(18) 0.49253(7) 0.0307(3) Uani 1 1 d .
H7 H 0.415128 0.756387 0.521751 0.037 Uiso 1 1 calc R
C8 C 0.2599(2) 0.60012(18) 0.50783(6) 0.0281(3) Uani 1 1 d .
H8 H 0.251780 0.572279 0.547394 0.034 Uiso 1 1 calc R
C9 C 0.17487(18) 0.53128(17) 0.46497(6) 0.0246(3) Uani 1 1 d .
H9 H 0.107104 0.456989 0.475276 0.030 Uiso 1 1 calc R
C10 C 0.18893(18) 0.57121(15) 0.40685(6) 0.0217(3) Uani 1 1 d .
H10 H 0.131382 0.522923 0.377733 0.026 Uiso 1 1 calc R
C11 C 0.59337(15) 0.69081(15) 0.22877(6) 0.0179(2) Uani 1 1 d .
C12 C 0.81673(17) 0.62373(16) 0.28419(6) 0.0230(3) Uani 1 1 d .
H12A H 0.860292 0.714178 0.272117 0.028 Uiso 1 1 calc R
H12B H 0.901529 0.553802 0.280656 0.028 Uiso 1 1 calc R
C13 C 0.7611(2) 0.63147(19) 0.34657(7) 0.0307(3) Uani 1 1 d .
H13A H 0.685135 0.707199 0.350684 0.046 Uiso 1 1 calc GR
H13B H 0.851810 0.648044 0.372180 0.046 Uiso 1 1 calc GR
H13C H 0.710329 0.544195 0.357338 0.046 Uiso 1 1 calc GR
C14 C 0.46803(15) 0.67481(15) 0.12984(6) 0.0191(2) Uani 1 1 d .
C15 C 0.4441(2) 0.85677(19) 0.06076(6) 0.0291(3) Uani 1 1 d .
H15A H 0.520413 0.801965 0.037663 0.035 Uiso 1 1 calc R
H15B H 0.476816 0.954840 0.059142 0.035 Uiso 1 1 calc R
C16 C 0.2805(2) 0.8413(2) 0.03520(7) 0.0357(4) Uani 1 1 d .
H16A H 0.280177 0.876223 -0.004875 0.054 Uiso 1 1 calc GR
H16B H 0.204913 0.894160 0.058628 0.054 Uiso 1 1 calc GR
H16C H 0.250396 0.743642 0.035257 0.054 Uiso 1 1 calc GR
C17 C 0.15673(15) 0.64585(14) 0.18538(6) 0.0171(2) Uani 1 1 d .
C18 C 0.13047(17) 0.50525(15) 0.17551(6) 0.0215(3) Uani 1 1 d .
H18 H 0.202435 0.439136 0.190703 0.026 Uiso 1 1 calc R
C19 C -0.00005(18) 0.46123(16) 0.14365(7) 0.0244(3) Uani 1 1 d .
H19 H -0.015870 0.365407 0.137002 0.029 Uiso 1 1 calc R
C20 C -0.10707(18) 0.55588(16) 0.12156(6) 0.0242(3) Uani 1 1 d .
H20 H -0.196727 0.525370 0.100239 0.029 Uiso 1 1 calc R
C21 C -0.08207(18) 0.69554(18) 0.13088(7) 0.0267(3) Uani 1 1 d .
H21 H -0.154430 0.761300 0.115672 0.032 Uiso 1 1 calc R
C22 C 0.04919(18) 0.73970(14) 0.16255(6) 0.0220(3) Uani 1 1 d .
H22 H 0.065327 0.835703 0.168614 0.026 Uiso 1 1 calc R

loop_
_atom_site_aniso_label
_atom_site_aniso_U_11
_atom_site_aniso_U_22
_atom_site_aniso_U_33
_atom_site_aniso_U_23
_atom_site_aniso_U_13
_atom_site_aniso_U_12
O1 0.0333(6) 0.0330(6) 0.0239(5) -0.0106(5) -0.0015(4) 0.0075(5)
O2 0.0289(5) 0.0219(5) 0.0172(4) 0.0002(4) 0.0019(4) -0.0009(4)
O3 0.0279(5) 0.0176(4) 0.0354(6) -0.0017(4) -0.0122(5) -0.0011(4)
O4 0.0197(4) 0.0191(4) 0.0227(4) 0.0001(4) -0.0047(4) 0.0021(4)
C1 0.0165(5) 0.0151(5) 0.0196(5) -0.0021(4) -0.0027(4) 0.0002(4)
C2 0.0181(5) 0.0145(5) 0.0167(5) -0.0005(4) -0.0010(4) 0.0002(4)
C3 0.0214(6) 0.0167(5) 0.0177(5) 0.0012(4) -0.0013(5) 0.0007(5)
C4 0.0205(6) 0.0165(5) 0.0189(5) -0.0006(4) 0.0003(5) 0.0001(5)
C5 0.0197(6) 0.0179(6) 0.0177(5) -0.0011(4) 0.0009(4) 0.0014(5)
C6 0.0299(8) 0.0250(7) 0.0206(6) -0.0030(5) 0.0015(5) -0.0065(6)
C7 0.0387(9) 0.0356(9) 0.0178(6) -0.0043(6) -0.0014(6) -0.0075(7)
C8 0.0314(7) 0.0352(8) 0.0175(6) 0.0021(6) 0.0030(5) -0.0006(6)
C9 0.0239(7) 0.0258(7) 0.0241(6) 0.0057(5) 0.0021(5) -0.0011(5)
C10 0.0216(6) 0.0222(6) 0.0213(6) 0.0009(5) -0.0015(5) -0.0019(5)
C11 0.0164(5) 0.0185(5) 0.0187(5) 0.0003(5) -0.0016(4) 0.0003(4)
C12 0.0183(6) 0.0264(7) 0.0243(6) 0.0032(5) -0.0057(5) 0.0003(5)
C13 0.0324(8) 0.0379(9) 0.0218(6) 0.0059(6) -0.0049(6) -0.0054(7)
C14 0.0145(5) 0.0235(6) 0.0193(6) -0.0027(5) -0.0020(4) 0.0002(5)
C15 0.0331(7) 0.0354(8) 0.0189(6) 0.0049(6) 0.0054(6) -0.0009(7)
C16 0.0407(10) 0.0458(10) 0.0207(6) 0.0016(7) -0.0040(6) 0.0021(8)
C17 0.0172(5) 0.0181(5) 0.0161(5) 0.0009(4) 0.0006(4) -0.0002(4)
C18 0.0190(6) 0.0183(6) 0.0272(6) -0.0001(5) -0.0039(5) 0.0005(5)
C19 0.0214(6) 0.0216(6) 0.0301(7) -0.0025(5) -0.0033(5) -0.0032(5)
C20 0.0197(6) 0.0297(7) 0.0232(6) 0.0023(5) -0.0041(5) -0.0033(5)
C21 0.0223(7) 0.0279(7) 0.0299(7) 0.0069(6) -0.0067(5) 0.0008(6)
C22 0.0212(6) 0.0185(6) 0.0261(6) 0.0032(5) -0.0025(5) 0.0008(5)

loop_
_atom_type_symbol
_atom_type_description
_atom_type_scat_dispersion_real
_atom_type_scat_dispersion_imag
_atom_type_scat_source
C C 0.0033 0.0016 'International Tables Vol C Tables 4.2.6.8 and 6.1.1.4'
H H 0.0000 0.0000 'International Tables Vol C Tables 4.2.6.8 and 6.1.1.4'
O O 0.0106 0.0060 'International Tables Vol C Tables 4.2.6.8 and 6.1.1.4'

loop_
_geom_angle_atom_site_label_1
_geom_angle_atom_site_label_2
_geom_angle_atom_site_label_3
_geom_angle
C14 O2 C15 116.79(12)
C11 O4 C12 116.00(11)
C2 C1 H1 108.3
C11 C1 H1 108.3
C11 C1 C2 108.97(10)
C14 C1 H1 108.3
C14 C1 C2 111.81(10)
C14 C1 C11 111.10(11)
C1 C2 H2 108.7
C3 C2 C1 109.86(11)
C3 C2 H2 108.7
C3 C2 C17 110.74(11)
C17 C2 C1 110.18(10)
C17 C2 H2 108.7
C2 C3 H3 118.0
C4 C3 C2 124.02(12)
C4 C3 H3 118.0
C3 C4 H4 117.5
C3 C4 C5 124.99(13)
C5 C4 H4 117.5
C6 C5 C4 119.87(13)
C10 C5 C4 121.85(12)
C10 C5 C6 118.27(13)
C5 C6 H6 119.7
C7 C6 C5 120.58(14)
C7 C6 H6 119.7
C6 C7 H7 119.7
C8 C7 C6 120.58(14)
C8 C7 H7 119.7
C7 C8 H8 120.2
C7 C8 C9 119.59(14)
C9 C8 H8 120.2
C8 C9 H9 120.0
C8 C9 C10 120.02(14)
C10 C9 H9 120.0
C5 C10 H10 119.5
C9 C10 C5 120.93(14)
C9 C10 H10 119.5
O3 C11 O4 124.77(12)
O3 C11 C1 124.75(12)
O4 C11 C1 110.47(11)
O4 C12 H12A 109.7
O4 C12 H12B 109.7
O4 C12 C13 109.67(12)
H12A C12 H12B 108.2
C13 C12 H12A 109.7
C13 C12 H12B 109.7
C12 C13 H13A 109.5
C12 C13 H13B 109.5
C12 C13 H13C 109.5
H13A C13 H13B 109.5
H13A C13 H13C 109.5
H13B C13 H13C 109.5
O1 C14 O2 124.65(13)
O1 C14 C1 123.53(13)
O2 C14 C1 111.81(11)
O2 C15 H15A 109.7
O2 C15 H15B 109.7
O2 C15 C16 109.98(13)
H15A C15 H15B 108.2
C16 C15 H15A 109.7
C16 C15 H15B 109.7
C15 C16 H16A 109.5
C15 C16 H16B 109.5
C15 C16 H16C 109.5
H16A C16 H16B 109.5
H16A C16 H16C 109.5
H16B C16 H16C 109.5
C18 C17 C2 120.19(12)
C22 C17 C2 121.63(12)
C22 C17 C18 118.17(13)
C17 C18 H18 119.7
C19 C18 C17 120.64(13)
C19 C18 H18 119.7
C18 C19 H19 119.7
C20 C19 C18 120.58(14)
C20 C19 H19 119.7
C19 C20 H20 120.3
C19 C20 C21 119.32(14)
C21 C20 H20 120.3
C20 C21 H21 120.0
C20 C21 C22 120.10(14)
C22 C21 H21 120.0
C17 C22 C21 121.18(14)
C17 C22 H22 119.4
C21 C22 H22 119.4

loop_
_geom_bond_atom_site_label_1
_geom_bond_atom_site_label_2
_geom_bond_distance
O1 C14 1.2061(17)
O2 C14 1.3321(18)
O2 C15 1.4605(17)
O3 C11 1.2020(18)
O4 C11 1.3360(16)
O4 C12 1.4566(17)
C1 H1 1.0000
C1 C2 1.5521(18)
C1 C11 1.5237(18)
C1 C14 1.5220(18)
C2 H2 1.0000
C2 C3 1.5088(18)
C2 C17 1.5204(18)
C3 H3 0.9500
C3 C4 1.3323(18)
C4 H4 0.9500
C4 C5 1.4780(18)
C5 C6 1.399(2)
C5 C10 1.398(2)
C6 H6 0.9500
C6 C7 1.393(2)
C7 H7 0.9500
C7 C8 1.383(2)
C8 H8 0.9500
C8 C9 1.390(2)
C9 H9 0.9500
C9 C10 1.394(2)
C10 H10 0.9500
C12 H12A 0.9900
C12 H12B 0.9900
C12 C13 1.509(2)
C13 H13A 0.9800
C13 H13B 0.9800
C13 H13C 0.9800
C15 H15A 0.9900
C15 H15B 0.9900
C15 C16 1.511(3)
C16 H16A 0.9800
C16 H16B 0.9800
C16 H16C 0.9800
C17 C18 1.398(2)
C17 C22 1.3889(19)
C18 H18 0.9500
C18 C19 1.392(2)
C19 H19 0.9500
C19 C20 1.385(2)
C20 H20 0.9500
C20 C21 1.386(2)
C21 H21 0.9500
C21 C22 1.395(2)
C22 H22 0.9500
